data_7112787
loop_
_publ_author_name
'Suess, Daniel L. M.'
'Peters, Jonas C.'

_publ_section_title
;
 Ligand design for site-selective installation of Pd and Pt centers to
 generate homo- and heteropolymetallic motifs.
;
_journal_issue 35
_journal_name_full 'Chemical communications (Cambridge, England)'
_journal_page_first 6554
_journal_page_last 6556
_journal_paper_doi 10.1039/c003163a
_journal_volume 46
_journal_year 2010
_chemical_formula_sum 'C33 H30 Cl3 F6 N6 P Pd Pt'
_chemical_formula_weight 1063.44
_chemical_name_systematic
;
?
;
_space_group_IT_number 2
_symmetry_cell_setting triclinic
_symmetry_space_group_name_Hall '-P 1'
_symmetry_space_group_name_H-M 'P -1'
_atom_sites_solution_hydrogens geom
_atom_sites_solution_primary direct
_atom_sites_solution_secondary difmap
_audit_creation_method SHELXL-97
_cell_angle_alpha 70.729(2)
_cell_angle_beta 81.541(2)
_cell_angle_gamma 86.647(2)
_cell_formula_units_Z 2
_cell_length_a 7.3949(4)
_cell_length_b 15.6616(8)
_cell_length_c 15.8870(9)
_cell_measurement_reflns_used 9426
_cell_measurement_temperature 100(2)
_cell_measurement_theta_max 68.39
_cell_measurement_theta_min 2.97
_cell_volume 1717.88(16)
_computing_cell_refinement 'Bruker SMART'
_computing_data_collection 'Bruker SMART'
_computing_data_reduction 'Bruker SAINT'
_computing_molecular_graphics 'Bruker SHELXTL'
_computing_publication_material 'Bruker SHELXTL'
_computing_structure_refinement 'SHELXL-97 (Sheldrick, 2008)'
_computing_structure_solution 'SHELXS-97 (Sheldrick, 2008)'
_diffrn_ambient_temperature 100(2)
_diffrn_measured_fraction_theta_full 0.954
_diffrn_measured_fraction_theta_max 0.954
_diffrn_measurement_device_type 'CCD area detector'
_diffrn_measurement_method 'phi and omega scans'
_diffrn_radiation_monochromator graphite
_diffrn_radiation_source 'fine-focus sealed tube'
_diffrn_radiation_type CuK\a
_diffrn_radiation_wavelength 1.54178
_diffrn_reflns_av_R_equivalents 0.0318
_diffrn_reflns_av_sigmaI/netI 0.0211
_diffrn_reflns_limit_h_max 8
_diffrn_reflns_limit_h_min -8
_diffrn_reflns_limit_k_max 18
_diffrn_reflns_limit_k_min -18
_diffrn_reflns_limit_l_max 17
_diffrn_reflns_limit_l_min -19
_diffrn_reflns_number 33056
_diffrn_reflns_theta_full 68.97
_diffrn_reflns_theta_max 68.97
_diffrn_reflns_theta_min 2.97
_exptl_absorpt_coefficient_mu 14.927
_exptl_absorpt_correction_T_max 0.5866
_exptl_absorpt_correction_T_min 0.1180
_exptl_absorpt_correction_type multi-scan
_exptl_crystal_colour brown
_exptl_crystal_density_diffrn 2.056
_exptl_crystal_density_meas ?
_exptl_crystal_density_method 'not measured'
_exptl_crystal_description plate
_exptl_crystal_F_000 1028
_exptl_crystal_size_max 0.25
_exptl_crystal_size_mid 0.20
_exptl_crystal_size_min 0.04
_refine_diff_density_max 0.746
_refine_diff_density_min -1.572
_refine_diff_density_rms 0.119
_refine_ls_extinction_method none
_refine_ls_goodness_of_fit_ref 1.170
_refine_ls_hydrogen_treatment constr
_refine_ls_matrix_type full
_refine_ls_number_parameters 461
_refine_ls_number_reflns 6077
_refine_ls_number_restraints 0
_refine_ls_restrained_S_all 1.170
_refine_ls_R_factor_all 0.0234
_refine_ls_R_factor_gt 0.0232
_refine_ls_shift/su_max 0.002
_refine_ls_shift/su_mean 0.000
_refine_ls_structure_factor_coef Fsqd
_refine_ls_weighting_details 'calc w=1/[\s^2^(Fo^2^)+(0.0262P)^2^+3.6624P] where P=(Fo^2^+2Fc^2^)/3'
_refine_ls_weighting_scheme calc
_refine_ls_wR_factor_gt 0.0588
_refine_ls_wR_factor_ref 0.0589
_reflns_number_gt 6030
_reflns_number_total 6077
_reflns_threshold_expression >2sigma(I)
_cod_data_source_file c003163a.txt
_cod_data_source_block 15
_cod_depositor_comments
;
The following automatic conversions were performed:

'_symmetry_cell_setting' value 'Triclinic' changed to 'triclinic'
according to
/usr/data/users/saulius/automatic-downloads/retrospective/RSC/lib/dictionaries/cif_core.dic
dictionary named 'cif_core.dic' version 2.4.2 from 2011-04-26.

Automatic conversion script
Id: cif_fix_values 2281 2013-09-26 08:29:07Z andrius 

The following automatic conversions were performed:

'_exptl_crystal_density_meas' value 'not measured' was changed to '?'
- the value is perceived as not measured.

Automatic conversion script
Id: cif_fix_values 3008 2015-01-20 13:52:24Z robertas 
;
_cod_original_sg_symbol_H-M P-1
_cod_database_code 7112787

loop_
_symmetry_equiv_pos_as_xyz
'x, y, z'
'-x, -y, -z'

loop_
_atom_site_label
_atom_site_type_symbol
_atom_site_fract_x
_atom_site_fract_y
_atom_site_fract_z
_atom_site_U_iso_or_equiv
_atom_site_adp_type
_atom_site_occupancy
_atom_site_symmetry_multiplicity
_atom_site_calc_flag
_atom_site_refinement_flags
Pt1 Pt 0.713565(17) 0.732257(8) 0.250216(8) 0.01203(5) Uani 1 1 d .
Pd1 Pd 0.28407(3) 0.709858(13) 0.297328(14) 0.01006(6) Uani 1 1 d .
P1 P -0.04779(13) 1.28296(5) 0.28095(6) 0.01854(18) Uani 1 1 d .
Cl1 Cl 0.27140(10) 0.62870(5) 0.45082(5) 0.01471(15) Uani 1 1 d .
Cl3 Cl -0.46850(16) 1.09487(7) 0.18793(8) 0.0415(2) Uani 1 1 d .
Cl2 Cl -0.4987(2) 1.03568(7) 0.38343(8) 0.0498(3) Uani 1 1 d .
F6 F -0.0979(3) 1.36547(13) 0.19446(14) 0.0255(5) Uani 1 1 d .
F5 F 0.0030(4) 1.20110(14) 0.36572(15) 0.0331(5) Uani 1 1 d .
F4 F -0.0152(4) 1.35363(15) 0.32980(17) 0.0403(6) Uani 1 1 d .
F3 F -0.0809(4) 1.21336(15) 0.23048(18) 0.0427(7) Uani 1 1 d .
N3 N 0.3858(3) 0.61482(17) 0.23877(18) 0.0113(5) Uani 1 1 d .
F2 F 0.1628(3) 1.29082(18) 0.23733(18) 0.0423(6) Uani 1 1 d .
N4 N 0.7526(4) 0.70384(18) 0.13437(18) 0.0131(5) Uani 1 1 d .
N5 N 0.7540(4) 0.59026(17) 0.31005(18) 0.0128(5) Uani 1 1 d .
N1 N 0.1651(4) 0.82024(18) 0.32056(19) 0.0144(5) Uani 1 1 d .
F1 F -0.2580(4) 1.27699(19) 0.32308(19) 0.0454(7) Uani 1 1 d .
N6 N 0.6959(4) 0.73105(18) 0.37734(18) 0.0142(5) Uani 1 1 d .
N2 N 0.2561(4) 0.77925(18) 0.17253(18) 0.0144(5) Uani 1 1 d .
C18 C 0.4801(4) 0.5381(2) 0.2696(2) 0.0138(6) Uani 1 1 d .
C10 C 0.3317(4) 0.6374(2) 0.1543(2) 0.0129(6) Uani 1 1 d .
C32 C 0.6936(4) 0.87097(19) 0.1902(2) 0.0136(6) Uani 1 1 d .
H32A H 0.5711 0.8868 0.1728 0.020 Uiso 1 1 calc R
H32B H 0.7852 0.8905 0.1365 0.020 Uiso 1 1 calc R
H32C H 0.7150 0.9013 0.2328 0.020 Uiso 1 1 calc R
C26 C 0.8502(5) 0.5867(2) 0.3881(2) 0.0164(7) Uani 1 1 d .
H26A H 0.9806 0.6020 0.3666 0.020 Uiso 1 1 calc R
H26B H 0.8438 0.5247 0.4321 0.020 Uiso 1 1 calc R
C25 C 0.7078(5) 0.7545(2) 0.0534(2) 0.0180(7) Uani 1 1 d .
H25 H 0.6557 0.8129 0.0467 0.022 Uiso 1 1 calc R
C7 C 0.1916(5) 0.9379(2) 0.0786(2) 0.0182(7) Uani 1 1 d .
H7 H 0.2337 0.9278 0.0232 0.022 Uiso 1 1 calc R
C15 C 0.3496(4) 0.5752(2) 0.1054(2) 0.0165(7) Uani 1 1 d .
C4 C 0.0747(5) 0.9742(2) 0.2404(3) 0.0191(7) Uani 1 1 d .
C31 C 0.6168(5) 0.7939(2) 0.4126(3) 0.0204(7) Uani 1 1 d .
H31 H 0.5683 0.8477 0.3740 0.025 Uiso 1 1 calc R
C28 C 0.7543(5) 0.6382(2) 0.5239(2) 0.0221(7) Uani 1 1 d .
H28 H 0.8023 0.5838 0.5616 0.027 Uiso 1 1 calc R
C27 C 0.7615(4) 0.6530(2) 0.4331(2) 0.0158(6) Uani 1 1 d .
C17 C 0.4912(5) 0.4715(2) 0.2270(2) 0.0172(7) Uani 1 1 d .
H17 H 0.5484 0.4149 0.2530 0.021 Uiso 1 1 calc R
C12 C 0.2204(5) 0.7533(2) 0.0288(2) 0.0191(7) Uani 1 1 d .
H12 H 0.1772 0.8129 0.0012 0.023 Uiso 1 1 calc R
C14 C 0.2993(5) 0.6039(3) 0.0175(2) 0.0213(7) Uani 1 1 d .
H14 H 0.3072 0.5630 -0.0158 0.026 Uiso 1 1 calc R
C9 C 0.1446(4) 0.8887(2) 0.2404(2) 0.0151(6) Uani 1 1 d .
C11 C 0.2646(4) 0.7285(2) 0.1162(2) 0.0143(6) Uani 1 1 d .
C20 C 0.8766(4) 0.5667(2) 0.2367(2) 0.0155(6) Uani 1 1 d .
H20A H 0.8694 0.5010 0.2471 0.019 Uiso 1 1 calc R
H20B H 1.0047 0.5806 0.2383 0.019 Uiso 1 1 calc R
C6 C 0.1230(5) 1.0239(2) 0.0784(2) 0.0209(7) Uani 1 1 d .
H6 H 0.1192 1.0705 0.0223 0.025 Uiso 1 1 calc R
C21 C 0.8224(4) 0.6192(2) 0.1447(2) 0.0146(6) Uani 1 1 d .
C8 C 0.1978(4) 0.8682(2) 0.1588(2) 0.0153(6) Uani 1 1 d .
C22 C 0.8484(5) 0.5849(2) 0.0745(2) 0.0197(7) Uani 1 1 d .
H22 H 0.8941 0.5250 0.0835 0.024 Uiso 1 1 calc R
C19 C 0.5899(4) 0.52881(19) 0.3444(2) 0.0129(6) Uani 1 1 d .
H19A H 0.6314 0.4653 0.3690 0.015 Uiso 1 1 calc R
H19B H 0.5127 0.5449 0.3935 0.015 Uiso 1 1 calc R
C5 C 0.0619(5) 1.0425(2) 0.1561(3) 0.0211(7) Uani 1 1 d .
H5 H 0.0116 1.1003 0.1538 0.025 Uiso 1 1 calc R
C16 C 0.4199(5) 0.4883(2) 0.1488(2) 0.0188(7) Uani 1 1 d .
H16 H 0.4174 0.4415 0.1232 0.023 Uiso 1 1 calc R
C29 C 0.6761(5) 0.7037(3) 0.5596(3) 0.0270(8) Uani 1 1 d .
H29 H 0.6718 0.6950 0.6220 0.032 Uiso 1 1 calc R
C1 C 0.1131(5) 0.8346(2) 0.3981(2) 0.0187(7) Uani 1 1 d .
H1 H 0.1274 0.7873 0.4526 0.022 Uiso 1 1 calc R
C24 C 0.7350(5) 0.7245(2) -0.0202(2) 0.0209(7) Uani 1 1 d .
H24 H 0.7047 0.7621 -0.0769 0.025 Uiso 1 1 calc R
C30 C 0.6047(5) 0.7817(3) 0.5035(3) 0.0257(8) Uani 1 1 d .
H30 H 0.5478 0.8265 0.5271 0.031 Uiso 1 1 calc R
C13 C 0.2389(5) 0.6912(3) -0.0193(2) 0.0207(7) Uani 1 1 d .
H13 H 0.2088 0.7103 -0.0789 0.025 Uiso 1 1 calc R
C23 C 0.8073(5) 0.6383(2) -0.0097(3) 0.0218(7) Uani 1 1 d .
H23 H 0.8284 0.6162 -0.0592 0.026 Uiso 1 1 calc R
C3 C 0.0183(5) 0.9873(2) 0.3242(3) 0.0233(8) Uani 1 1 d .
H3 H -0.0322 1.0438 0.3264 0.028 Uiso 1 1 calc R
C2 C 0.0370(5) 0.9178(2) 0.4024(3) 0.0241(8) Uani 1 1 d .
H2 H -0.0012 0.9259 0.4590 0.029 Uiso 1 1 calc R
C33 C -0.5331(7) 1.1262(3) 0.2851(3) 0.0398(11) Uani 1 1 d .
H33A H -0.6636 1.1445 0.2884 0.048 Uiso 1 1 calc R
H33B H -0.4601 1.1787 0.2813 0.048 Uiso 1 1 calc R

loop_
_atom_site_aniso_label
_atom_site_aniso_U_11
_atom_site_aniso_U_22
_atom_site_aniso_U_33
_atom_site_aniso_U_23
_atom_site_aniso_U_13
_atom_site_aniso_U_12
Pt1 0.01428(8) 0.00701(7) 0.01389(9) -0.00173(5) -0.00234(5) -0.00163(5)
Pd1 0.01324(12) 0.00742(11) 0.00912(12) -0.00194(8) -0.00221(9) 0.00022(8)
P1 0.0291(5) 0.0115(4) 0.0157(4) -0.0049(3) -0.0062(4) 0.0050(3)
Cl1 0.0190(4) 0.0127(3) 0.0107(4) -0.0013(3) -0.0028(3) 0.0002(3)
Cl3 0.0468(6) 0.0363(5) 0.0398(6) -0.0100(4) -0.0091(5) 0.0056(4)
Cl2 0.0842(9) 0.0269(5) 0.0388(6) -0.0102(4) -0.0146(6) 0.0087(5)
F6 0.0410(13) 0.0164(10) 0.0188(11) -0.0046(8) -0.0103(9) 0.0099(9)
F5 0.0542(15) 0.0191(10) 0.0235(12) -0.0014(9) -0.0138(11) 0.0080(10)
F4 0.0750(19) 0.0217(11) 0.0340(14) -0.0158(10) -0.0283(13) 0.0126(11)
F3 0.080(2) 0.0172(11) 0.0414(15) -0.0159(10) -0.0323(14) 0.0126(11)
N3 0.0114(12) 0.0102(12) 0.0126(14) -0.0040(10) 0.0002(10) -0.0037(10)
F2 0.0321(13) 0.0462(15) 0.0381(15) -0.0023(12) -0.0020(11) 0.0095(11)
N4 0.0156(13) 0.0120(12) 0.0103(14) -0.0028(10) 0.0015(10) -0.0031(10)
N5 0.0140(13) 0.0083(12) 0.0134(14) 0.0005(10) -0.0027(11) -0.0006(10)
N1 0.0168(13) 0.0110(12) 0.0151(14) -0.0033(10) -0.0025(11) -0.0016(10)
F1 0.0349(14) 0.0473(15) 0.0417(16) -0.0023(12) 0.0025(12) 0.0039(12)
N6 0.0188(14) 0.0132(12) 0.0127(14) -0.0062(11) -0.0029(11) -0.0034(10)
N2 0.0182(14) 0.0102(12) 0.0129(14) -0.0009(10) -0.0037(11) 0.0016(10)
C18 0.0133(15) 0.0123(14) 0.0134(17) -0.0026(12) 0.0027(12) -0.0020(12)
C10 0.0119(15) 0.0162(15) 0.0120(17) -0.0070(13) 0.0007(12) -0.0031(12)
C32 0.0176(16) 0.0044(13) 0.0179(17) -0.0017(12) -0.0034(13) -0.0015(11)
C26 0.0178(16) 0.0140(15) 0.0160(17) -0.0008(12) -0.0075(13) -0.0006(12)
C25 0.0184(17) 0.0155(15) 0.0167(18) -0.0011(13) -0.0005(13) -0.0038(12)
C7 0.0182(17) 0.0173(16) 0.0187(18) -0.0037(13) -0.0054(14) -0.0013(13)
C15 0.0137(15) 0.0208(16) 0.0175(18) -0.0107(14) 0.0010(13) -0.0033(13)
C4 0.0173(16) 0.0126(15) 0.028(2) -0.0057(14) -0.0056(14) -0.0016(12)
C31 0.0218(17) 0.0180(16) 0.025(2) -0.0113(14) -0.0015(14) -0.0034(13)
C28 0.0207(17) 0.0241(18) 0.0202(19) -0.0038(14) -0.0036(14) -0.0071(14)
C27 0.0144(15) 0.0169(15) 0.0140(17) -0.0012(13) -0.0024(13) -0.0073(12)
C17 0.0166(16) 0.0111(14) 0.0238(19) -0.0068(13) 0.0018(13) -0.0031(12)
C12 0.0187(17) 0.0202(16) 0.0161(18) -0.0023(13) -0.0041(14) -0.0002(13)
C14 0.0202(17) 0.0289(18) 0.0198(19) -0.0150(15) -0.0003(14) -0.0045(14)
C9 0.0130(15) 0.0116(14) 0.0205(18) -0.0046(13) -0.0032(13) -0.0009(12)
C11 0.0119(15) 0.0162(15) 0.0154(17) -0.0064(13) 0.0001(12) -0.0020(12)
C20 0.0150(15) 0.0127(15) 0.0170(18) -0.0029(13) -0.0012(13) 0.0007(12)
C6 0.0216(17) 0.0130(15) 0.0233(19) 0.0030(13) -0.0082(14) -0.0024(13)
C21 0.0127(15) 0.0127(15) 0.0171(18) -0.0039(13) 0.0000(12) -0.0012(12)
C8 0.0131(15) 0.0121(15) 0.0196(18) -0.0029(13) -0.0034(13) -0.0024(12)
C22 0.0190(17) 0.0159(16) 0.0229(19) -0.0062(14) 0.0025(14) -0.0045(13)
C19 0.0140(15) 0.0061(13) 0.0148(17) 0.0012(11) 0.0000(12) -0.0033(11)
C5 0.0215(17) 0.0095(15) 0.031(2) -0.0035(14) -0.0067(15) 0.0011(12)
C16 0.0182(16) 0.0187(16) 0.0230(19) -0.0131(14) 0.0023(14) -0.0037(13)
C29 0.029(2) 0.035(2) 0.018(2) -0.0102(16) -0.0021(15) -0.0116(16)
C1 0.0264(18) 0.0158(16) 0.0138(17) -0.0056(13) -0.0007(14) 0.0001(13)
C24 0.0204(17) 0.0219(17) 0.0175(19) -0.0012(14) -0.0034(14) -0.0061(14)
C30 0.032(2) 0.0243(18) 0.025(2) -0.0147(16) -0.0010(16) -0.0060(15)
C13 0.0189(17) 0.0314(19) 0.0127(18) -0.0078(14) -0.0020(13) -0.0054(14)
C23 0.0226(18) 0.0239(18) 0.0207(19) -0.0107(14) 0.0020(14) -0.0061(14)
C3 0.0255(18) 0.0148(16) 0.031(2) -0.0102(15) -0.0033(15) 0.0032(13)
C2 0.031(2) 0.0197(17) 0.024(2) -0.0117(15) -0.0004(15) 0.0007(15)
C33 0.051(3) 0.0197(19) 0.047(3) -0.0085(18) -0.010(2) 0.0088(18)

loop_
_atom_type_symbol
_atom_type_description
_atom_type_scat_dispersion_real
_atom_type_scat_dispersion_imag
_atom_type_scat_source
C C 0.0181 0.0091 'International Tables Vol C Tables 4.2.6.8 and 6.1.1.4'
H H 0.0000 0.0000 'International Tables Vol C Tables 4.2.6.8 and 6.1.1.4'
N N 0.0311 0.0180 'International Tables Vol C Tables 4.2.6.8 and 6.1.1.4'
F F 0.0727 0.0534 'International Tables Vol C Tables 4.2.6.8 and 6.1.1.4'
P P 0.2955 0.4335 'International Tables Vol C Tables 4.2.6.8 and 6.1.1.4'
Cl Cl 0.3639 0.7018 'International Tables Vol C Tables 4.2.6.8 and 6.1.1.4'
Pd Pd 0.1215 3.9337 'International Tables Vol C Tables 4.2.6.8 and 6.1.1.4'
Pt Pt -4.5932 6.9264 'International Tables Vol C Tables 4.2.6.8 and 6.1.1.4'

loop_
_geom_angle_atom_site_label_1
_geom_angle_atom_site_label_2
_geom_angle_atom_site_label_3
_geom_angle
N6 Pt1 N4 166.64(11)
N6 Pt1 C32 97.45(12)
N4 Pt1 C32 95.42(12)
N6 Pt1 N5 82.97(11)
N4 Pt1 N5 83.95(11)
C32 Pt1 N5 176.07(11)
N6 Pt1 Pd1 83.27(8)
N4 Pt1 Pd1 99.66(8)
C32 Pt1 Pd1 92.89(9)
N5 Pt1 Pd1 91.03(7)
N2 Pd1 N1 82.71(11)
N2 Pd1 N3 81.62(11)
N1 Pd1 N3 164.12(11)
N2 Pd1 Cl1 171.68(9)
N1 Pd1 Cl1 92.97(8)
N3 Pd1 Cl1 102.25(8)
N2 Pd1 Pt1 89.96(8)
N1 Pd1 Pt1 110.94(8)
N3 Pd1 Pt1 71.68(7)
Cl1 Pd1 Pt1 98.23(2)
F4 P1 F1 89.87(17)
F4 P1 F5 90.51(13)
F1 P1 F5 90.99(15)
F4 P1 F3 179.08(14)
F1 P1 F3 90.24(17)
F5 P1 F3 90.40(12)
F4 P1 F2 89.82(16)
F1 P1 F2 178.92(16)
F5 P1 F2 90.05(14)
F3 P1 F2 90.05(17)
F4 P1 F6 89.85(12)
F1 P1 F6 89.44(14)
F5 P1 F6 179.44(14)
F3 P1 F6 89.24(12)
F2 P1 F6 89.53(13)
C18 N3 C10 119.0(3)
C18 N3 Pd1 131.9(2)
C10 N3 Pd1 109.0(2)
C25 N4 C21 118.8(3)
C25 N4 Pt1 128.4(2)
C21 N4 Pt1 112.6(2)
C20 N5 C26 113.1(3)
C20 N5 C19 111.2(2)
C26 N5 C19 108.9(2)
C20 N5 Pt1 102.19(18)
C26 N5 Pt1 101.68(18)
C19 N5 Pt1 119.49(19)
C1 N1 C9 119.7(3)
C1 N1 Pd1 129.2(2)
C9 N1 Pd1 111.1(2)
C31 N6 C27 119.1(3)
C31 N6 Pt1 127.7(2)
C27 N6 Pt1 113.0(2)
C11 N2 C8 129.5(3)
C11 N2 Pd1 114.6(2)
C8 N2 Pd1 114.6(2)
N3 C18 C17 120.9(3)
N3 C18 C19 118.1(3)
C17 C18 C19 120.7(3)
N3 C10 C15 121.6(3)
N3 C10 C11 116.9(3)
C15 C10 C11 121.4(3)
Pt1 C32 H32A 109.5
Pt1 C32 H32B 109.5
H32A C32 H32B 109.5
Pt1 C32 H32C 109.5
H32A C32 H32C 109.5
H32B C32 H32C 109.5
N5 C26 C27 109.9(3)
N5 C26 H26A 109.7
C27 C26 H26A 109.7
N5 C26 H26B 109.7
C27 C26 H26B 109.7
H26A C26 H26B 108.2
N4 C25 C24 122.3(3)
N4 C25 H25 118.9
C24 C25 H25 118.9
C8 C7 C6 120.5(3)
C8 C7 H7 119.8
C6 C7 H7 119.8
C16 C15 C14 124.6(3)
C16 C15 C10 116.5(3)
C14 C15 C10 118.8(3)
C9 C4 C3 118.2(3)
C9 C4 C5 118.4(3)
C3 C4 C5 123.4(3)
N6 C31 C30 121.5(3)
N6 C31 H31 119.2
C30 C31 H31 119.2
C27 C28 C29 119.3(4)
C27 C28 H28 120.3
C29 C28 H28 120.3
N6 C27 C28 121.4(3)
N6 C27 C26 115.8(3)
C28 C27 C26 122.7(3)
C16 C17 C18 120.1(3)
C16 C17 H17 120.0
C18 C17 H17 120.0
C11 C12 C13 121.1(3)
C11 C12 H12 119.5
C13 C12 H12 119.5
C13 C14 C15 119.6(3)
C13 C14 H14 120.2
C15 C14 H14 120.2
N1 C9 C4 120.9(3)
N1 C9 C8 117.1(3)
C4 C9 C8 122.1(3)
N2 C11 C12 129.2(3)
N2 C11 C10 113.7(3)
C12 C11 C10 117.1(3)
N5 C20 C21 111.2(3)
N5 C20 H20A 109.4
C21 C20 H20A 109.4
N5 C20 H20B 109.4
C21 C20 H20B 109.4
H20A C20 H20B 108.0
C5 C6 C7 122.3(3)
C5 C6 H6 118.9
C7 C6 H6 118.9
N4 C21 C22 121.5(3)
N4 C21 C20 116.3(3)
C22 C21 C20 122.2(3)
C7 C8 N2 128.8(3)
C7 C8 C9 117.4(3)
N2 C8 C9 113.7(3)
C21 C22 C23 119.6(3)
C21 C22 H22 120.2
C23 C22 H22 120.2
C18 C19 N5 110.1(3)
C18 C19 H19A 109.6
N5 C19 H19A 109.6
C18 C19 H19B 109.6
N5 C19 H19B 109.6
H19A C19 H19B 108.1
C6 C5 C4 119.2(3)
C6 C5 H5 120.4
C4 C5 H5 120.4
C17 C16 C15 120.2(3)
C17 C16 H16 119.9
C15 C16 H16 119.9
C30 C29 C28 119.2(4)
C30 C29 H29 120.4
C28 C29 H29 120.4
N1 C1 C2 121.9(3)
N1 C1 H1 119.0
C2 C1 H1 119.0
C25 C24 C23 118.8(3)
C25 C24 H24 120.6
C23 C24 H24 120.6
C31 C30 C29 119.3(3)
C31 C30 H30 120.3
C29 C30 H30 120.3
C14 C13 C12 122.0(3)
C14 C13 H13 119.0
C12 C13 H13 119.0
C24 C23 C22 119.0(3)
C24 C23 H23 120.5
C22 C23 H23 120.5
C2 C3 C4 119.5(3)
C2 C3 H3 120.2
C4 C3 H3 120.2
C3 C2 C1 119.7(3)
C3 C2 H2 120.1
C1 C2 H2 120.1
Cl3 C33 Cl2 111.1(2)
Cl3 C33 H33A 109.4
Cl2 C33 H33A 109.4
Cl3 C33 H33B 109.4
Cl2 C33 H33B 109.4
H33A C33 H33B 108.0

loop_
_geom_bond_atom_site_label_1
_geom_bond_atom_site_label_2
_geom_bond_distance
Pt1 N6 1.998(3)
Pt1 N4 2.009(3)
Pt1 C32 2.071(3)
Pt1 N5 2.133(3)
Pt1 Pd1 3.1668(3)
Pd1 N2 1.956(3)
Pd1 N1 2.012(3)
Pd1 N3 2.055(3)
Pd1 Cl1 2.3392(8)
P1 F4 1.593(2)
P1 F1 1.594(3)
P1 F5 1.597(2)
P1 F3 1.599(2)
P1 F2 1.603(3)
P1 F6 1.618(2)
Cl3 C33 1.763(5)
Cl2 C33 1.768(5)
N3 C18 1.336(4)
N3 C10 1.383(4)
N4 C25 1.347(4)
N4 C21 1.361(4)
N5 C20 1.500(4)
N5 C26 1.502(4)
N5 C19 1.514(4)
N1 C1 1.323(4)
N1 C9 1.390(4)
N6 C31 1.351(4)
N6 C27 1.362(4)
N2 C11 1.373(4)
N2 C8 1.389(4)
C18 C17 1.410(5)
C18 C19 1.500(4)
C10 C15 1.424(4)
C10 C11 1.444(5)
C32 H32A 0.9800
C32 H32B 0.9800
C32 H32C 0.9800
C26 C27 1.514(5)
C26 H26A 0.9900
C26 H26B 0.9900
C25 C24 1.383(5)
C25 H25 0.9500
C7 C8 1.383(5)
C7 C6 1.411(5)
C7 H7 0.9500
C15 C16 1.414(5)
C15 C14 1.417(5)
C4 C9 1.406(5)
C4 C3 1.413(5)
C4 C5 1.424(5)
C31 C30 1.382(5)
C31 H31 0.9500
C28 C27 1.377(5)
C28 C29 1.388(6)
C28 H28 0.9500
C17 C16 1.362(5)
C17 H17 0.9500
C12 C11 1.396(5)
C12 C13 1.410(5)
C12 H12 0.9500
C14 C13 1.375(5)
C14 H14 0.9500
C9 C8 1.431(5)
C20 C21 1.522(5)
C20 H20A 0.9900
C20 H20B 0.9900
C6 C5 1.368(5)
C6 H6 0.9500
C21 C22 1.374(5)
C22 C23 1.390(5)
C22 H22 0.9500
C19 H19A 0.9900
C19 H19B 0.9900
C5 H5 0.9500
C16 H16 0.9500
C29 C30 1.383(6)
C29 H29 0.9500
C1 C2 1.408(5)
C1 H1 0.9500
C24 C23 1.389(5)
C24 H24 0.9500
C30 H30 0.9500
C13 H13 0.9500
C23 H23 0.9500
C3 C2 1.374(5)
C3 H3 0.9500
C2 H2 0.9500
C33 H33A 0.9900
C33 H33B 0.9900

loop_
_geom_torsion_atom_site_label_1
_geom_torsion_atom_site_label_2
_geom_torsion_atom_site_label_3
_geom_torsion_atom_site_label_4
_geom_torsion
N6 Pt1 Pd1 N2 147.99(11)
N4 Pt1 Pd1 N2 -45.18(11)
C32 Pt1 Pd1 N2 50.82(12)
N5 Pt1 Pd1 N2 -129.22(11)
N6 Pt1 Pd1 N1 65.81(12)
N4 Pt1 Pd1 N1 -127.36(12)
C32 Pt1 Pd1 N1 -31.36(12)
N5 Pt1 Pd1 N1 148.60(11)
N6 Pt1 Pd1 N3 -130.83(11)
N4 Pt1 Pd1 N3 36.00(11)
C32 Pt1 Pd1 N3 132.00(12)
N5 Pt1 Pd1 N3 -48.04(11)
N6 Pt1 Pd1 Cl1 -30.59(8)
N4 Pt1 Pd1 Cl1 136.25(8)
C32 Pt1 Pd1 Cl1 -127.76(9)
N5 Pt1 Pd1 Cl1 52.21(8)
N2 Pd1 N3 C18 166.5(3)
N1 Pd1 N3 C18 176.0(3)
Cl1 Pd1 N3 C18 -21.0(3)
Pt1 Pd1 N3 C18 73.8(3)
N2 Pd1 N3 C10 -17.5(2)
N1 Pd1 N3 C10 -8.0(5)
Cl1 Pd1 N3 C10 155.03(18)
Pt1 Pd1 N3 C10 -110.2(2)
N6 Pt1 N4 C25 173.5(4)
C32 Pt1 N4 C25 -22.0(3)
N5 Pt1 N4 C25 161.9(3)
Pd1 Pt1 N4 C25 71.9(3)
N6 Pt1 N4 C21 -1.7(6)
C32 Pt1 N4 C21 162.8(2)
N5 Pt1 N4 C21 -13.3(2)
Pd1 Pt1 N4 C21 -103.3(2)
N6 Pt1 N5 C20 -148.8(2)
N4 Pt1 N5 C20 28.53(19)
C32 Pt1 N5 C20 -52.4(17)
Pd1 Pt1 N5 C20 128.13(18)
N6 Pt1 N5 C26 -31.8(2)
N4 Pt1 N5 C26 145.5(2)
C32 Pt1 N5 C26 64.6(17)
Pd1 Pt1 N5 C26 -114.85(18)
N6 Pt1 N5 C19 88.0(2)
N4 Pt1 N5 C19 -94.7(2)
C32 Pt1 N5 C19 -175.6(16)
Pd1 Pt1 N5 C19 4.9(2)
N2 Pd1 N1 C1 175.6(3)
N3 Pd1 N1 C1 166.2(3)
Cl1 Pd1 N1 C1 2.8(3)
Pt1 Pd1 N1 C1 -97.2(3)
N2 Pd1 N1 C9 -6.5(2)
N3 Pd1 N1 C9 -15.9(5)
Cl1 Pd1 N1 C9 -179.3(2)
Pt1 Pd1 N1 C9 80.7(2)
N4 Pt1 N6 C31 -170.6(4)
C32 Pt1 N6 C31 24.9(3)
N5 Pt1 N6 C31 -159.0(3)
Pd1 Pt1 N6 C31 -67.1(3)
N4 Pt1 N6 C27 4.1(6)
C32 Pt1 N6 C27 -160.4(2)
N5 Pt1 N6 C27 15.7(2)
Pd1 Pt1 N6 C27 107.6(2)
N1 Pd1 N2 C11 -160.5(2)
N3 Pd1 N2 C11 16.9(2)
Cl1 Pd1 N2 C11 -101.4(6)
Pt1 Pd1 N2 C11 88.4(2)
N1 Pd1 N2 C8 8.2(2)
N3 Pd1 N2 C8 -174.4(2)
Cl1 Pd1 N2 C8 67.3(7)
Pt1 Pd1 N2 C8 -102.9(2)
C10 N3 C18 C17 -13.7(4)
Pd1 N3 C18 C17 162.0(2)
C10 N3 C18 C19 160.0(3)
Pd1 N3 C18 C19 -24.3(4)
C18 N3 C10 C15 9.6(4)
Pd1 N3 C10 C15 -167.0(2)
C18 N3 C10 C11 -167.5(3)
Pd1 N3 C10 C11 15.9(3)
C20 N5 C26 C27 151.0(3)
C19 N5 C26 C27 -84.9(3)
Pt1 N5 C26 C27 42.2(3)
C21 N4 C25 C24 -1.8(5)
Pt1 N4 C25 C24 -176.8(2)
N3 C10 C15 C16 2.0(5)
C11 C10 C15 C16 178.9(3)
N3 C10 C15 C14 -177.2(3)
C11 C10 C15 C14 -0.3(5)
C27 N6 C31 C30 1.6(5)
Pt1 N6 C31 C30 176.0(3)
C31 N6 C27 C28 -2.2(5)
Pt1 N6 C27 C28 -177.5(3)
C31 N6 C27 C26 -179.3(3)
Pt1 N6 C27 C26 5.5(3)
C29 C28 C27 N6 1.0(5)
C29 C28 C27 C26 177.8(3)
N5 C26 C27 N6 -34.6(4)
N5 C26 C27 C28 148.4(3)
N3 C18 C17 C16 6.2(5)
C19 C18 C17 C16 -167.4(3)
C16 C15 C14 C13 -177.5(3)
C10 C15 C14 C13 1.6(5)
C1 N1 C9 C4 2.0(5)
Pd1 N1 C9 C4 -176.1(2)
C1 N1 C9 C8 -178.0(3)
Pd1 N1 C9 C8 3.9(3)
C3 C4 C9 N1 -2.7(5)
C5 C4 C9 N1 178.1(3)
C3 C4 C9 C8 177.3(3)
C5 C4 C9 C8 -1.8(5)
C8 N2 C11 C12 1.6(6)
Pd1 N2 C11 C12 168.2(3)
C8 N2 C11 C10 -179.5(3)
Pd1 N2 C11 C10 -12.8(4)
C13 C12 C11 N2 179.7(3)
C13 C12 C11 C10 0.8(5)
N3 C10 C11 N2 -2.9(4)
C15 C10 C11 N2 180.0(3)
N3 C10 C11 C12 176.2(3)
C15 C10 C11 C12 -0.9(5)
C26 N5 C20 C21 -147.2(3)
C19 N5 C20 C21 89.9(3)
Pt1 N5 C20 C21 -38.7(3)
C8 C7 C6 C5 0.6(5)
C25 N4 C21 C22 0.2(5)
Pt1 N4 C21 C22 175.9(3)
C25 N4 C21 C20 177.9(3)
Pt1 N4 C21 C20 -6.4(3)
N5 C20 C21 N4 32.8(4)
N5 C20 C21 C22 -149.6(3)
C6 C7 C8 N2 178.4(3)
C6 C7 C8 C9 -4.3(5)
C11 N2 C8 C7 -24.2(6)
Pd1 N2 C8 C7 169.1(3)
C11 N2 C8 C9 158.4(3)
Pd1 N2 C8 C9 -8.3(4)
N1 C9 C8 C7 -175.0(3)
C4 C9 C8 C7 5.0(5)
N1 C9 C8 N2 2.7(4)
C4 C9 C8 N2 -177.3(3)
N4 C21 C22 C23 1.7(5)
C20 C21 C22 C23 -175.8(3)
N3 C18 C19 N5 -70.9(4)
C17 C18 C19 N5 102.8(3)
C20 N5 C19 C18 -60.5(3)
C26 N5 C19 C18 174.3(3)
Pt1 N5 C19 C18 58.2(3)
C7 C6 C5 C4 2.7(5)
C9 C4 C5 C6 -2.0(5)
C3 C4 C5 C6 178.9(3)
C18 C17 C16 C15 5.8(5)
C14 C15 C16 C17 169.6(3)
C10 C15 C16 C17 -9.5(5)
C27 C28 C29 C30 1.0(5)
C9 N1 C1 C2 -0.1(5)
Pd1 N1 C1 C2 177.6(3)
N4 C25 C24 C23 1.4(5)
N6 C31 C30 C29 0.4(6)
C28 C29 C30 C31 -1.6(6)
C15 C14 C13 C12 -1.8(5)
C11 C12 C13 C14 0.5(5)
C25 C24 C23 C22 0.6(5)
C21 C22 C23 C24 -2.1(5)
C9 C4 C3 C2 1.5(5)
C5 C4 C3 C2 -179.4(3)
C4 C3 C2 C1 0.4(6)
N1 C1 C2 C3 -1.1(6)
